data_4513517
loop_
_publ_author_name
'Yao, Peng-Fei'
'Tao, Ye'
'Li, Hai-Ye'
'Qin, Xiao-Huan'
'Shi, Dong-Wei'
'Huang, Fu-Ping'
'Yu, Qing'
'Qin, Xing-Xing'
'Bian, He-Dong'

_publ_section_title
;
 A Family of Fe(II)/Cl Supramolecular Coordination Systems Incorporating
 5,5&#x2032;-Di(pyridin-2-yl)-3,3&#x2032;-bi(1,2,4-triazole)
;
_journal_issue 9
_journal_name_full 'Crystal Growth &amp; Design'
_journal_page_first 4394
_journal_paper_doi 10.1021/acs.cgd.5b00724
_journal_volume 15
_journal_year 2015
_chemical_formula_moiety 'C7 H5 Cl2 Fe N4'
_chemical_formula_sum 'C7 H5 Cl2 Fe N4'
_chemical_formula_weight 271.90
_chemical_name_systematic
;
 ? 
;
_space_group_crystal_system monoclinic
_space_group_IT_number 14
_space_group_name_Hall '-P 2ybc'
_space_group_name_H-M_alt 'P 1 21/c 1'
_symmetry_space_group_name_Hall '-P 2ybc'
_symmetry_space_group_name_H-M 'P 1 21/c 1'
_atom_sites_solution_hydrogens geom
_atom_sites_solution_primary direct
_atom_sites_solution_secondary difmap
_audit_creation_date 2014-11-26
_audit_creation_method
;
  Olex2 1.2-ac2
  (compiled 2012.03.06 svn.r2239, GUI svn.r4109)
;
_cell_angle_alpha 90.00
_cell_angle_beta 92.836(8)
_cell_angle_gamma 90.00
_cell_formula_units_Z 4
_cell_length_a 14.450(2)
_cell_length_b 9.2033(12)
_cell_length_c 6.7339(5)
_cell_measurement_reflns_used 2165
_cell_measurement_temperature 293(2)
_cell_measurement_theta_max 29.0423
_cell_measurement_theta_min 3.0223
_cell_volume 894.43(18)
_computing_cell_refinement
;
CrysAlisPro, Agilent Technologies,
Version 1.171.35.21 (release 20-01-2012 CrysAlis171 .NET)
(compiled Jan 23 2012,18:06:46)
;
_computing_data_collection
;
CrysAlisPro, Agilent Technologies,
Version 1.171.35.21 (release 20-01-2012 CrysAlis171 .NET)
(compiled Jan 23 2012,18:06:46)
;
_computing_data_reduction
;
CrysAlisPro, Agilent Technologies,
Version 1.171.35.21 (release 20-01-2012 CrysAlis171 .NET)
(compiled Jan 23 2012,18:06:46)
;
_computing_molecular_graphics
;
O. V. Dolomanov, L. J. Bourhis, R. J. Gildea, J. A. K. Howard and H. Puschmann,
OLEX2: a complete structure solution, refinement and analysis program.
J. Appl. Cryst. (2009). 42, 339-341.
;
_computing_publication_material
;
O. V. Dolomanov, L. J. Bourhis, R. J. Gildea, J. A. K. Howard and H. Puschmann,
OLEX2: a complete structure solution, refinement and analysis program.
J. Appl. Cryst. (2009). 42, 339-341.
;
_computing_structure_refinement
;
XL, G.M. Sheldrick, Acta Cryst.
(2008). A64, 112-122
;
_computing_structure_solution 'SHELXS-97 (Sheldrick, 1990)'
_diffrn_ambient_temperature 293(2)
_diffrn_detector_area_resol_mean 16.1623
_diffrn_measured_fraction_theta_full 0.998
_diffrn_measured_fraction_theta_max 0.998
_diffrn_measurement_details
;
  1 omega  -49.00   40.00   1.0000   20.0000
omega____ theta____ kappa____ phi______ frames
    -      -17.0344   19.0000  -60.0000 89

  2 omega  -25.00    1.00   1.0000   20.0000
omega____ theta____ kappa____ phi______ frames
    -      -17.0344  -57.0000  120.0000 26

  3 omega  -84.00   12.00   1.0000   20.0000
omega____ theta____ kappa____ phi______ frames
    -      -17.0344  -77.0000    0.0000 96

  4 omega  -66.00  -40.00   1.0000   20.0000
omega____ theta____ kappa____ phi______ frames
    -      -17.0344  -57.0000  120.0000 26

  5 omega  -43.00   49.00   1.0000   20.0000
omega____ theta____ kappa____ phi______ frames
    -      -17.0344   77.0000  120.0000 92

  6 omega   28.00   59.00   1.0000   20.0000
omega____ theta____ kappa____ phi______ frames
    -       18.2063  -99.0000  -90.0000 31

  7 omega  -91.00  -41.00   1.0000   20.0000
omega____ theta____ kappa____ phi______ frames
    -      -17.0344 -178.0000  -90.0000 50
;
_diffrn_measurement_device_type 'SuperNova, Single source at offset), Eos'
_diffrn_measurement_method '\w scans'
_diffrn_orient_matrix_UB_11 0.0237905000
_diffrn_orient_matrix_UB_12 -0.0425989000
_diffrn_orient_matrix_UB_13 -0.0689397000
_diffrn_orient_matrix_UB_21 -0.0146000000
_diffrn_orient_matrix_UB_22 0.0482645000
_diffrn_orient_matrix_UB_23 -0.0775188000
_diffrn_orient_matrix_UB_31 0.0404890000
_diffrn_orient_matrix_UB_32 0.0424238000
_diffrn_orient_matrix_UB_33 0.0189800000
_diffrn_radiation_monochromator mirror
_diffrn_radiation_type 'Mo K\a'
_diffrn_radiation_wavelength 0.7107
_diffrn_reflns_av_R_equivalents 0.0442
_diffrn_reflns_av_unetI/netI 0.0460
_diffrn_reflns_limit_h_max 18
_diffrn_reflns_limit_h_min -18
_diffrn_reflns_limit_k_max 11
_diffrn_reflns_limit_k_min -11
_diffrn_reflns_limit_l_max 8
_diffrn_reflns_limit_l_min -8
_diffrn_reflns_number 7046
_diffrn_reflns_theta_full 26.37
_diffrn_reflns_theta_max 26.37
_diffrn_reflns_theta_min 3.59
_diffrn_source 'SuperNova (Mo) X-ray Source'
_exptl_absorpt_coefficient_mu 2.240
_exptl_absorpt_correction_T_max 1.00000
_exptl_absorpt_correction_T_min 0.81889
_exptl_absorpt_correction_type multi-scan
_exptl_absorpt_process_details
;
CrysAlisPro, Agilent Technologies,
Version 1.171.35.21 (release 20-01-2012 CrysAlis171 .NET)
(compiled Jan 23 2012,18:06:46)
Empirical absorption correction using spherical harmonics,
 implemented in SCALE3 ABSPACK scaling algorithm.
;
_exptl_crystal_colour yellow
_exptl_crystal_density_diffrn 2.019
_exptl_crystal_density_method 'not measured'
_exptl_crystal_description flake
_exptl_crystal_F_000 540
_exptl_crystal_size_max 0.41
_exptl_crystal_size_mid 0.23
_exptl_crystal_size_min 0.12
_refine_diff_density_max 0.849
_refine_diff_density_min -0.444
_refine_diff_density_rms 0.121
_refine_ls_extinction_method none
_refine_ls_goodness_of_fit_ref 1.151
_refine_ls_hydrogen_treatment mixed
_refine_ls_matrix_type full
_refine_ls_number_parameters 127
_refine_ls_number_reflns 1833
_refine_ls_number_restraints 0
_refine_ls_restrained_S_all 1.151
_refine_ls_R_factor_all 0.0644
_refine_ls_R_factor_gt 0.0535
_refine_ls_shift/su_max 0.000
_refine_ls_shift/su_mean 0.000
_refine_ls_structure_factor_coef Fsqd
_refine_ls_weighting_details 'calc w=1/[\s^2^(Fo^2^)+(0.0244P)^2^+5.6009P] where P=(Fo^2^+2Fc^2^)/3'
_refine_ls_weighting_scheme calc
_refine_ls_wR_factor_gt 0.1177
_refine_ls_wR_factor_ref 0.1221
_reflns_number_gt 1544
_reflns_number_total 1833
_reflns_threshold_expression >2sigma(I)
_cod_data_source_file cg5b00724_si_010.cif
_cod_data_source_block 0402-ypf-027
_cod_depositor_comments 'Adding full bibliography for 4513517--4513519.cif.'
_cod_original_cell_volume 894.42(18)
_cod_database_code 4513517
_reflns_odcompleteness_completeness 99.80
_reflns_odcompleteness_iscentric 1
_reflns_odcompleteness_theta 26.32

loop_
_space_group_symop_id
_space_group_symop_operation_xyz
1 'x, y, z'
2 '-x, y+1/2, -z+1/2'
3 '-x, -y, -z'
4 'x, -y-1/2, z-1/2'

loop_
_atom_site_label
_atom_site_type_symbol
_atom_site_fract_x
_atom_site_fract_y
_atom_site_fract_z
_atom_site_U_iso_or_equiv
_atom_site_adp_type
_atom_site_occupancy
_atom_site_symmetry_multiplicity
_atom_site_calc_flag
_atom_site_refinement_flags
Fe1 Fe 0.23220(5) 0.66310(8) 0.18908(12) 0.0198(2) Uani 1 1 d .
Cl1 Cl 0.14991(9) 0.86692(14) 0.0350(2) 0.0234(3) Uani 1 1 d .
Cl2 Cl 0.33389(9) 0.68076(15) -0.10377(19) 0.0234(3) Uani 1 1 d .
N1 N 0.1240(3) 0.4861(5) 0.0968(6) 0.0181(9) Uani 1 1 d .
N2 N 0.0202(3) 0.3127(5) 0.0837(7) 0.0236(10) Uani 1 1 d .
H2 H -0.0323 0.2698 0.0639 0.028 Uiso 1 1 calc R
N3 N 0.0980(3) 0.2476(5) 0.1591(7) 0.0236(10) Uani 1 1 d .
N4 N 0.3034(3) 0.4618(5) 0.2590(6) 0.0179(9) Uani 1 1 d .
C1 C 0.0356(3) 0.4525(6) 0.0440(7) 0.0188(11) Uani 1 1 d .
C2 C 0.1581(3) 0.3561(6) 0.1657(7) 0.0165(10) Uani 1 1 d .
C3 C 0.2556(3) 0.3372(6) 0.2355(7) 0.0159(10) Uani 1 1 d .
C4 C 0.2951(4) 0.2009(6) 0.2670(8) 0.0200(11) Uani 1 1 d .
H4 H 0.2596 0.1169 0.2521 0.024 Uiso 1 1 calc R
C5 C 0.3884(4) 0.1936(6) 0.3212(8) 0.0230(12) Uani 1 1 d .
H5 H 0.4168 0.1041 0.3438 0.028 Uiso 1 1 calc R
C6 C 0.4393(4) 0.3209(6) 0.3415(8) 0.0238(12) Uani 1 1 d .
H6 H 0.5024 0.3177 0.3752 0.029 Uiso 1 1 calc R
C7 C 0.3951(4) 0.4518(6) 0.3110(8) 0.0223(12) Uani 1 1 d .
H7 H 0.4294 0.5369 0.3267 0.027 Uiso 1 1 calc R

loop_
_atom_site_aniso_label
_atom_site_aniso_U_11
_atom_site_aniso_U_22
_atom_site_aniso_U_33
_atom_site_aniso_U_23
_atom_site_aniso_U_13
_atom_site_aniso_U_12
Fe1 0.0215(4) 0.0143(4) 0.0232(4) 0.0014(3) -0.0031(3) -0.0001(3)
Cl1 0.0211(6) 0.0170(6) 0.0315(7) 0.0016(5) -0.0028(5) -0.0001(5)
Cl2 0.0251(7) 0.0233(7) 0.0220(7) 0.0030(5) 0.0019(5) 0.0044(5)
N1 0.017(2) 0.018(2) 0.019(2) 0.0006(18) -0.0021(17) 0.0003(18)
N2 0.015(2) 0.024(3) 0.032(3) 0.001(2) -0.0028(19) -0.0051(19)
N3 0.020(2) 0.022(2) 0.029(3) 0.003(2) -0.0029(19) -0.001(2)
N4 0.017(2) 0.018(2) 0.019(2) -0.0010(18) -0.0005(17) -0.0010(18)
C1 0.016(2) 0.023(3) 0.018(3) -0.003(2) 0.003(2) -0.002(2)
C2 0.016(2) 0.017(3) 0.016(2) -0.001(2) 0.000(2) 0.001(2)
C3 0.015(2) 0.019(3) 0.014(2) -0.001(2) 0.0025(19) -0.003(2)
C4 0.024(3) 0.019(3) 0.017(3) 0.002(2) 0.004(2) 0.001(2)
C5 0.025(3) 0.023(3) 0.021(3) 0.002(2) 0.005(2) 0.005(2)
C6 0.019(3) 0.033(3) 0.020(3) 0.001(2) 0.000(2) 0.004(2)
C7 0.015(3) 0.025(3) 0.026(3) 0.003(2) -0.002(2) -0.005(2)

loop_
_atom_type_symbol
_atom_type_description
_atom_type_scat_dispersion_real
_atom_type_scat_dispersion_imag
_atom_type_scat_source
C C 0.0033 0.0016 'International Tables Vol C Tables 4.2.6.8 and 6.1.1.4'
H H 0.0000 0.0000 'International Tables Vol C Tables 4.2.6.8 and 6.1.1.4'
Cl Cl 0.1484 0.1585 'International Tables Vol C Tables 4.2.6.8 and 6.1.1.4'
Fe Fe 0.3463 0.8444 'International Tables Vol C Tables 4.2.6.8 and 6.1.1.4'
N N 0.0061 0.0033 'International Tables Vol C Tables 4.2.6.8 and 6.1.1.4'

loop_
_geom_angle_atom_site_label_1
_geom_angle_atom_site_label_2
_geom_angle_atom_site_label_3
_geom_angle
_geom_angle_site_symmetry_1
_geom_angle_site_symmetry_3
Cl1 Fe1 Cl1 102.84(5) . 4_576
Cl1 Fe1 Cl2 84.71(5) . .
Cl1 Fe1 Cl2 93.31(5) . 4_576
Cl2 Fe1 Cl1 81.07(5) 4_576 4_576
Cl2 Fe1 Cl1 170.54(5) . 4_576
Cl2 Fe1 Cl2 92.94(5) 4_576 .
N1 Fe1 Cl1 96.82(11) . .
N1 Fe1 Cl1 80.70(11) . 4_576
N1 Fe1 Cl2 160.71(12) . 4_576
N1 Fe1 Cl2 104.28(11) . .
N4 Fe1 Cl1 87.09(12) . 4_576
N4 Fe1 Cl1 167.02(12) . .
N4 Fe1 Cl2 86.34(12) . .
N4 Fe1 Cl2 96.53(12) . 4_576
N4 Fe1 N1 76.32(15) . .
Fe1 Cl1 Fe1 93.61(5) . 4_575
Fe1 Cl2 Fe1 97.30(5) 4_575 .
C1 N1 Fe1 148.3(4) . .
C1 N1 C2 102.2(4) . .
C2 N1 Fe1 107.3(3) . .
N3 N2 H2 124.5 . .
C1 N2 H2 124.5 . .
C1 N2 N3 111.0(4) . .
C2 N3 N2 102.2(4) . .
C3 N4 Fe1 118.0(3) . .
C3 N4 C7 117.5(5) . .
C7 N4 Fe1 124.2(4) . .
N1 C1 C1 127.9(6) . 3_565
N2 C1 N1 109.5(5) . .
N2 C1 C1 122.6(6) . 3_565
N1 C2 C3 122.4(4) . .
N3 C2 N1 115.1(4) . .
N3 C2 C3 122.5(5) . .
N4 C3 C2 114.5(4) . .
N4 C3 C4 123.2(5) . .
C4 C3 C2 122.3(5) . .
C3 C4 H4 120.9 . .
C5 C4 C3 118.2(5) . .
C5 C4 H4 120.9 . .
C4 C5 H5 120.3 . .
C4 C5 C6 119.4(5) . .
C6 C5 H5 120.3 . .
C5 C6 H6 120.5 . .
C7 C6 C5 119.1(5) . .
C7 C6 H6 120.5 . .
N4 C7 C6 122.6(5) . .
N4 C7 H7 118.7 . .
C6 C7 H7 118.7 . .

loop_
_geom_bond_atom_site_label_1
_geom_bond_atom_site_label_2
_geom_bond_distance
_geom_bond_site_symmetry_2
Fe1 Cl1 2.4265(15) .
Fe1 Cl1 2.6812(16) 4_576
Fe1 Cl2 2.4428(15) 4_576
Fe1 Cl2 2.5222(16) .
Fe1 N1 2.321(4) .
Fe1 N4 2.160(4) .
Cl1 Fe1 2.6812(16) 4_575
Cl2 Fe1 2.4428(15) 4_575
N1 C1 1.345(6) .
N1 C2 1.366(6) .
N2 H2 0.8600 .
N2 N3 1.351(6) .
N2 C1 1.335(7) .
N3 C2 1.323(7) .
N4 C3 1.344(6) .
N4 C7 1.357(6) .
C1 C1 1.454(10) 3_565
C2 C3 1.473(7) .
C3 C4 1.390(7) .
C4 H4 0.9300 .
C4 C5 1.380(7) .
C5 H5 0.9300 .
C5 C6 1.386(8) .
C6 H6 0.9300 .
C6 C7 1.375(8) .
C7 H7 0.9300 .

loop_
_geom_torsion_atom_site_label_1
_geom_torsion_atom_site_label_2
_geom_torsion_atom_site_label_3
_geom_torsion_atom_site_label_4
_geom_torsion
_geom_torsion_site_symmetry_1
_geom_torsion_site_symmetry_4
Fe1 N1 C1 N2 -156.7(5) . .
Fe1 N1 C1 C1 23.6(12) . 3_565
Fe1 N1 C2 N3 167.8(4) . .
Fe1 N1 C2 C3 -14.2(6) . .
Fe1 N4 C3 C2 -0.8(6) . .
Fe1 N4 C3 C4 177.0(4) . .
Fe1 N4 C7 C6 -175.5(4) . .
Cl1 Fe1 Cl1 Fe1 -172.52(4) 4_576 4_575
Cl1 Fe1 Cl2 Fe1 -14.66(5) . 4_575
Cl1 Fe1 Cl2 Fe1 -158.1(3) 4_576 4_575
Cl1 Fe1 N1 C1 -24.5(7) . .
Cl1 Fe1 N1 C1 77.5(7) 4_576 .
Cl1 Fe1 N1 C2 178.4(3) . .
Cl1 Fe1 N1 C2 -79.7(3) 4_576 .
Cl1 Fe1 N4 C3 76.3(4) 4_576 .
Cl1 Fe1 N4 C3 -64.1(7) . .
Cl1 Fe1 N4 C7 -108.8(4) 4_576 .
Cl1 Fe1 N4 C7 110.8(6) . .
Cl2 Fe1 Cl1 Fe1 13.25(5) . 4_575
Cl2 Fe1 Cl1 Fe1 105.90(5) 4_576 4_575
Cl2 Fe1 Cl2 Fe1 -107.71(8) 4_576 4_575
Cl2 Fe1 N1 C1 96.7(7) 4_576 .
Cl2 Fe1 N1 C1 -110.8(7) . .
Cl2 Fe1 N1 C2 92.1(3) . .
Cl2 Fe1 N1 C2 -60.5(5) 4_576 .
Cl2 Fe1 N4 C3 156.9(4) 4_576 .
Cl2 Fe1 N4 C3 -110.5(4) . .
Cl2 Fe1 N4 C7 -28.2(4) 4_576 .
Cl2 Fe1 N4 C7 64.4(4) . .
N1 Fe1 Cl1 Fe1 -90.55(12) . 4_575
N1 Fe1 Cl2 Fe1 81.05(12) . 4_575
N1 Fe1 N4 C3 -4.9(4) . .
N1 Fe1 N4 C7 170.0(4) . .
N1 C2 C3 N4 11.2(7) . .
N1 C2 C3 C4 -166.6(5) . .
N2 N3 C2 N1 -0.8(6) . .
N2 N3 C2 C3 -178.7(5) . .
N3 N2 C1 N1 -1.6(6) . .
N3 N2 C1 C1 178.1(6) . 3_565
N3 C2 C3 N4 -171.1(5) . .
N3 C2 C3 C4 11.2(8) . .
N4 Fe1 Cl1 Fe1 -33.4(6) . 4_575
N4 Fe1 Cl2 Fe1 155.93(12) . 4_575
N4 Fe1 N1 C1 166.7(7) . .
N4 Fe1 N1 C2 9.6(3) . .
N4 C3 C4 C5 -1.3(8) . .
C1 N1 C2 N3 -0.1(6) . .
C1 N1 C2 C3 177.8(5) . .
C1 N2 N3 C2 1.4(6) . .
C2 N1 C1 N2 1.0(6) . .
C2 N1 C1 C1 -178.7(7) . 3_565
C2 C3 C4 C5 176.2(5) . .
C3 N4 C7 C6 -0.6(8) . .
C3 C4 C5 C6 -0.2(8) . .
C4 C5 C6 C7 1.3(8) . .
C5 C6 C7 N4 -0.9(8) . .
C7 N4 C3 C2 -176.0(4) . .
C7 N4 C3 C4 1.7(7) . .
